data_4102269
loop_
_publ_author_name
'J. Krzystek'
'Dale C. Swenson'
'S. A. Zvyagin'
'Dmitry Smirnov'
'Andrew Ozarowski'
'Joshua Telser'

_publ_section_title
;
 Cobalt(II) "Scorpionate" Complexes as Models for Cobalt-Substituted Zinc
 Enzymes: Electronic Structure Investigation by High-Frequency and -Field
 Electron Paramagnetic Resonance Spectroscopy
;
_journal_name_full 'Journal of the American Chemical Society'
_journal_page_first 5241
_journal_page_last 5253
_journal_paper_doi 10.1021/ja910766w
_journal_volume 132
_journal_year 2010
_chemical_formula_moiety 'C21 H34 B Co N9'
_chemical_formula_sum 'C21 H34 B Co N9'
_chemical_formula_weight 482.31
_chemical_name_systematic
; 
 ? 
;
_space_group_IT_number 14
_symmetry_cell_setting monoclinic
_symmetry_space_group_name_Hall '-P 2yn'
_symmetry_space_group_name_H-M 'P 1 21/n 1'
_atom_sites_solution_hydrogens geom
_atom_sites_solution_primary direct
_atom_sites_solution_secondary difmap
_audit_creation_method SHELXL-97
_cell_angle_alpha 90.00
_cell_angle_beta 91.186(5)
_cell_angle_gamma 90.00
_cell_formula_units_Z 4
_cell_length_a 10.1577(11)
_cell_length_b 15.8814(17)
_cell_length_c 15.8027(17)
_cell_measurement_reflns_used 11192
_cell_measurement_temperature 190(2)
_cell_measurement_theta_max 27.5
_cell_measurement_theta_min 1.0
_cell_volume 2548.7(5)
_computing_cell_refinement 'HKL Scalepack (Otwinowski & Minor, 1997)'
_computing_data_collection 'Collect (Nonius BV, 1997-2000)'
_computing_data_reduction 'HKL Denzo, Scalepack (Otwinowski & Minor, 1997)'
_computing_molecular_graphics 'SHELXTL v6.1 (Sheldrick, 1997)'
_computing_publication_material 'SHELXTL v6.1 (Sheldrick, 1997)'
_computing_structure_refinement 'SHELXTL v6.1 (Sheldrick, 1997)'
_computing_structure_solution 'SHELXTL v6.1 (Sheldrick, 1997)'
_diffrn_ambient_temperature 190(2)
_diffrn_detector_area_resol_mean 9
_diffrn_measured_fraction_theta_full 0.998
_diffrn_measured_fraction_theta_max 0.998
_diffrn_measurement_device_type 'Nonius KappaCCD'
_diffrn_measurement_method 'CCD phi and omega scans'
_diffrn_radiation_monochromator graphite
_diffrn_radiation_source 'fine-focus sealed tube'
_diffrn_radiation_type MoK\a
_diffrn_radiation_wavelength 0.71069
_diffrn_reflns_av_R_equivalents 0.0332
_diffrn_reflns_av_sigmaI/netI 0.0328
_diffrn_reflns_limit_h_max 13
_diffrn_reflns_limit_h_min -12
_diffrn_reflns_limit_k_max 20
_diffrn_reflns_limit_k_min -20
_diffrn_reflns_limit_l_max 20
_diffrn_reflns_limit_l_min -20
_diffrn_reflns_number 53457
_diffrn_reflns_theta_full 27.48
_diffrn_reflns_theta_max 27.5
_diffrn_reflns_theta_min 2.9
_diffrn_standards_number 0
_exptl_absorpt_coefficient_mu 0.699
_exptl_absorpt_correction_T_max 0.9084
_exptl_absorpt_correction_T_min 0.8446
_exptl_absorpt_correction_type multi-scan
_exptl_absorpt_process_details 'HKL Scalepack (Otwinowski & Minor, 1997)'
_exptl_crystal_colour blue
_exptl_crystal_density_diffrn 1.257
_exptl_crystal_density_method 'not measured'
_exptl_crystal_description prism
_exptl_crystal_F_000 1020
_exptl_crystal_size_max 0.25
_exptl_crystal_size_mid 0.21
_exptl_crystal_size_min 0.14
_refine_diff_density_max 0.352
_refine_diff_density_min -0.320
_refine_diff_density_rms 0.051
_refine_ls_extinction_coef 0.0050(7)
_refine_ls_extinction_expression Fc^*^=kFc[1+0.001xFc^2^\l^3^/sin(2\q)]^-1/4^
_refine_ls_extinction_method SHELXL
_refine_ls_goodness_of_fit_ref 1.114
_refine_ls_hydrogen_treatment constr
_refine_ls_matrix_type full
_refine_ls_number_parameters 299
_refine_ls_number_reflns 5840
_refine_ls_number_restraints 0
_refine_ls_restrained_S_all 1.114
_refine_ls_R_factor_all 0.0497
_refine_ls_R_factor_gt 0.0365
_refine_ls_shift/su_max 0.001
_refine_ls_shift/su_mean 0.000
_refine_ls_structure_factor_coef Fsqd
_refine_ls_weighting_details 'calc w=1/[\s^2^(Fo^2^)+(0.0351P)^2^+1.5074P] where P=(Fo^2^+2Fc^2^)/3'
_refine_ls_weighting_scheme calc
_refine_ls_wR_factor_gt 0.0903
_refine_ls_wR_factor_ref 0.0957
_reflns_number_gt 4806
_reflns_number_total 5840
_reflns_threshold_expression >2sigma(I)
_cod_data_source_file ja910766w_si_002_4.cif
_cod_data_source_block Tp(t-Bu)(H)CoN3
_cod_database_code 4102269

loop_
_symmetry_equiv_pos_as_xyz
'x, y, z'
'-x+1/2, y+1/2, -z+1/2'
'-x, -y, -z'
'x-1/2, -y-1/2, z-1/2'

loop_
_atom_site_label
_atom_site_type_symbol
_atom_site_fract_x
_atom_site_fract_y
_atom_site_fract_z
_atom_site_U_iso_or_equiv
_atom_site_adp_type
_atom_site_occupancy
_atom_site_symmetry_multiplicity
_atom_site_calc_flag
_atom_site_refinement_flags
Co1 Co 0.22876(2) 0.205161(15) 0.267540(16) 0.02402(10) Uani 1 1 d .
B1 B 0.0424(2) 0.34460(14) 0.23931(14) 0.0264(4) Uani 1 1 d .
H1 H -0.0214 0.3918 0.2297 0.032 Uiso 1 1 calc R
N2 N -0.03280(15) 0.26124(10) 0.25124(10) 0.0264(3) Uani 1 1 d .
N1 N 0.03074(15) 0.18571(10) 0.26503(10) 0.0256(3) Uani 1 1 d .
N4 N 0.13449(15) 0.33690(10) 0.16306(10) 0.0260(3) Uani 1 1 d .
N3 N 0.22991(15) 0.27545(10) 0.16009(10) 0.0258(3) Uani 1 1 d .
N6 N 0.12831(15) 0.36234(10) 0.31928(10) 0.0260(3) Uani 1 1 d .
N5 N 0.22517(15) 0.30689(10) 0.34574(10) 0.0256(3) Uani 1 1 d .
N7 N 0.3413(2) 0.10926(12) 0.28421(13) 0.0457(5) Uani 1 1 d .
N8 N 0.43750(18) 0.08958(11) 0.32221(13) 0.0388(4) Uani 1 1 d .
N9 N 0.5300(2) 0.06639(14) 0.35917(19) 0.0665(7) Uani 1 1 d .
C4 C -0.16346(19) 0.24825(13) 0.25175(13) 0.0314(4) Uani 1 1 d .
H4 H -0.2290 0.2904 0.2438 0.038 Uiso 1 1 calc R
C3 C -0.1871(2) 0.16426(13) 0.26564(14) 0.0332(4) Uani 1 1 d .
H3 H -0.2704 0.1374 0.2692 0.040 Uiso 1 1 calc R
C2 C -0.06298(19) 0.12634(12) 0.27343(12) 0.0290(4) Uani 1 1 d .
C5 C -0.0300(2) 0.03453(13) 0.28933(14) 0.0353(5) Uani 1 1 d .
C6 C -0.1578(3) -0.01723(16) 0.2869(2) 0.0655(9) Uani 1 1 d .
H6A H -0.2174 0.0039 0.3300 0.098 Uiso 1 1 calc R
H6B H -0.1373 -0.0765 0.2984 0.098 Uiso 1 1 calc R
H6C H -0.2002 -0.0121 0.2309 0.098 Uiso 1 1 calc R
C7 C 0.0376(3) 0.02443(15) 0.37576(16) 0.0499(6) Uani 1 1 d .
H7A H 0.1158 0.0605 0.3789 0.075 Uiso 1 1 calc R
H7B H 0.0638 -0.0345 0.3838 0.075 Uiso 1 1 calc R
H7C H -0.0234 0.0407 0.4201 0.075 Uiso 1 1 calc R
C8 C 0.0601(3) 0.00171(15) 0.22026(16) 0.0468(6) Uani 1 1 d .
H8A H 0.0168 0.0090 0.1648 0.070 Uiso 1 1 calc R
H8B H 0.0784 -0.0582 0.2299 0.070 Uiso 1 1 calc R
H8C H 0.1430 0.0333 0.2219 0.070 Uiso 1 1 calc R
C11 C 0.13918(19) 0.38408(12) 0.09282(12) 0.0288(4) Uani 1 1 d .
H11 H 0.0840 0.4308 0.0799 0.035 Uiso 1 1 calc R
C10 C 0.2372(2) 0.35344(12) 0.04271(13) 0.0298(4) Uani 1 1 d .
H10 H 0.2622 0.3743 -0.0110 0.036 Uiso 1 1 calc R
C9 C 0.29257(18) 0.28538(12) 0.08668(12) 0.0254(4) Uani 1 1 d .
C12 C 0.4030(2) 0.22788(13) 0.06063(12) 0.0294(4) Uani 1 1 d .
C13 C 0.4607(2) 0.25915(16) -0.02202(15) 0.0450(6) Uani 1 1 d .
H13A H 0.3918 0.2597 -0.0663 0.067 Uiso 1 1 calc R
H13B H 0.5321 0.2216 -0.0388 0.067 Uiso 1 1 calc R
H13C H 0.4953 0.3163 -0.0140 0.067 Uiso 1 1 calc R
C14 C 0.3494(2) 0.13878(14) 0.04742(16) 0.0436(5) Uani 1 1 d .
H14A H 0.3150 0.1175 0.1008 0.065 Uiso 1 1 calc R
H14B H 0.4204 0.1019 0.0286 0.065 Uiso 1 1 calc R
H14C H 0.2786 0.1398 0.0044 0.065 Uiso 1 1 calc R
C15 C 0.5133(2) 0.22743(17) 0.12859(15) 0.0446(6) Uani 1 1 d .
H15A H 0.5483 0.2845 0.1357 0.067 Uiso 1 1 calc R
H15B H 0.5839 0.1896 0.1111 0.067 Uiso 1 1 calc R
H15C H 0.4779 0.2079 0.1824 0.067 Uiso 1 1 calc R
C18 C 0.1273(2) 0.42870(12) 0.37154(13) 0.0315(4) Uani 1 1 d .
H18 H 0.0698 0.4757 0.3669 0.038 Uiso 1 1 calc R
C17 C 0.2236(2) 0.41750(13) 0.43308(13) 0.0332(4) Uani 1 1 d .
H17 H 0.2452 0.4545 0.4786 0.040 Uiso 1 1 calc R
C16 C 0.28305(19) 0.34065(13) 0.41482(12) 0.0278(4) Uani 1 1 d .
C19 C 0.3958(2) 0.29624(14) 0.46040(13) 0.0334(4) Uani 1 1 d .
C20 C 0.3473(2) 0.21073(15) 0.49304(15) 0.0414(5) Uani 1 1 d .
H20A H 0.2785 0.2198 0.5346 0.062 Uiso 1 1 calc R
H20B H 0.4210 0.1803 0.5197 0.062 Uiso 1 1 calc R
H20C H 0.3114 0.1776 0.4456 0.062 Uiso 1 1 calc R
C21 C 0.4446(3) 0.34923(18) 0.53541(15) 0.0499(6) Uani 1 1 d .
H21A H 0.4758 0.4038 0.5150 0.075 Uiso 1 1 calc R
H21B H 0.5170 0.3198 0.5648 0.075 Uiso 1 1 calc R
H21C H 0.3723 0.3581 0.5746 0.075 Uiso 1 1 calc R
C22 C 0.5105(2) 0.28391(15) 0.39939(14) 0.0373(5) Uani 1 1 d .
H22A H 0.4792 0.2528 0.3493 0.056 Uiso 1 1 calc R
H22B H 0.5811 0.2521 0.4279 0.056 Uiso 1 1 calc R
H22C H 0.5440 0.3390 0.3821 0.056 Uiso 1 1 calc R

loop_
_atom_site_aniso_label
_atom_site_aniso_U_11
_atom_site_aniso_U_22
_atom_site_aniso_U_33
_atom_site_aniso_U_23
_atom_site_aniso_U_13
_atom_site_aniso_U_12
Co1 0.02406(15) 0.02276(14) 0.02527(15) 0.00219(10) 0.00087(10) 0.00412(10)
B1 0.0254(10) 0.0243(10) 0.0295(11) 0.0017(8) -0.0003(8) 0.0054(8)
N2 0.0248(8) 0.0245(8) 0.0299(9) 0.0023(7) -0.0007(6) 0.0036(6)
N1 0.0250(8) 0.0227(8) 0.0291(9) 0.0011(6) 0.0006(6) 0.0037(6)
N4 0.0257(8) 0.0242(8) 0.0281(8) 0.0031(6) -0.0009(6) 0.0036(6)
N3 0.0258(8) 0.0251(8) 0.0267(8) 0.0018(6) 0.0010(6) 0.0038(6)
N6 0.0269(8) 0.0237(8) 0.0275(8) 0.0009(6) 0.0014(6) 0.0040(6)
N5 0.0246(8) 0.0271(8) 0.0251(8) 0.0017(6) 0.0003(6) 0.0026(6)
N7 0.0500(12) 0.0364(10) 0.0501(12) -0.0024(9) -0.0113(9) 0.0161(9)
N8 0.0320(10) 0.0257(9) 0.0590(12) 0.0063(8) 0.0072(9) 0.0021(7)
N9 0.0385(12) 0.0406(12) 0.119(2) 0.0080(13) -0.0201(13) 0.0079(10)
C4 0.0239(9) 0.0340(11) 0.0364(11) 0.0012(9) -0.0011(8) 0.0040(8)
C3 0.0251(10) 0.0335(11) 0.0411(12) 0.0007(9) 0.0003(8) -0.0019(8)
C2 0.0314(10) 0.0271(10) 0.0285(10) -0.0009(8) 0.0019(8) 0.0002(8)
C5 0.0346(11) 0.0249(10) 0.0465(13) 0.0014(9) 0.0047(9) -0.0003(8)
C6 0.0463(15) 0.0306(13) 0.120(3) 0.0059(15) 0.0054(16) -0.0071(11)
C7 0.0676(17) 0.0352(13) 0.0470(14) 0.0097(11) 0.0049(12) 0.0121(12)
C8 0.0548(15) 0.0311(12) 0.0548(15) -0.0104(10) 0.0088(12) 0.0045(10)
C11 0.0318(10) 0.0249(9) 0.0295(10) 0.0052(8) -0.0047(8) -0.0005(8)
C10 0.0337(10) 0.0293(10) 0.0264(10) 0.0050(8) -0.0001(8) -0.0028(8)
C9 0.0261(9) 0.0272(10) 0.0229(9) 0.0004(7) 0.0000(7) -0.0052(7)
C12 0.0301(10) 0.0311(10) 0.0271(10) 0.0010(8) 0.0046(8) 0.0022(8)
C13 0.0492(14) 0.0497(14) 0.0367(13) 0.0078(11) 0.0155(10) 0.0089(11)
C14 0.0453(13) 0.0314(11) 0.0543(15) -0.0051(10) 0.0084(11) 0.0029(10)
C15 0.0315(11) 0.0625(16) 0.0397(13) 0.0005(11) 0.0001(9) 0.0090(11)
C18 0.0355(11) 0.0253(10) 0.0339(11) -0.0036(8) 0.0033(8) 0.0027(8)
C17 0.0382(11) 0.0295(10) 0.0317(11) -0.0054(8) -0.0004(8) -0.0020(8)
C16 0.0283(10) 0.0312(10) 0.0241(10) 0.0011(8) 0.0020(7) -0.0018(8)
C19 0.0320(10) 0.0408(12) 0.0273(10) 0.0015(9) -0.0037(8) 0.0009(9)
C20 0.0373(12) 0.0501(14) 0.0367(12) 0.0156(10) -0.0010(9) 0.0043(10)
C21 0.0477(14) 0.0648(17) 0.0367(13) -0.0076(11) -0.0126(10) -0.0001(12)
C22 0.0293(10) 0.0446(13) 0.0378(12) 0.0048(10) -0.0021(9) 0.0013(9)

loop_
_atom_type_symbol
_atom_type_description
_atom_type_scat_dispersion_real
_atom_type_scat_dispersion_imag
_atom_type_scat_source
C C 0.0033 0.0016 'International Tables Vol C Tables 4.2.6.8 and 6.1.1.4'
H H 0.0000 0.0000 'International Tables Vol C Tables 4.2.6.8 and 6.1.1.4'
B B 0.0013 0.0007 'International Tables Vol C Tables 4.2.6.8 and 6.1.1.4'
N N 0.0061 0.0033 'International Tables Vol C Tables 4.2.6.8 and 6.1.1.4'
Co Co 0.3494 0.9721 'International Tables Vol C Tables 4.2.6.8 and 6.1.1.4'

loop_
_geom_angle_atom_site_label_1
_geom_angle_atom_site_label_2
_geom_angle_atom_site_label_3
_geom_angle
N7 Co1 N3 122.47(8)
N7 Co1 N1 117.91(8)
N3 Co1 N1 95.16(6)
N7 Co1 N5 124.39(8)
N3 Co1 N5 94.11(6)
N1 Co1 N5 95.87(6)
N2 B1 N4 109.68(16)
N2 B1 N6 109.21(16)
N4 B1 N6 108.13(15)
N2 B1 H1 109.9
N4 B1 H1 109.9
N6 B1 H1 109.9
C4 N2 N1 108.98(16)
C4 N2 B1 128.65(16)
N1 N2 B1 122.37(15)
C2 N1 N2 107.16(15)
C2 N1 Co1 143.51(13)
N2 N1 Co1 109.31(11)
C11 N4 N3 109.31(15)
C11 N4 B1 129.32(16)
N3 N4 B1 121.36(15)
C9 N3 N4 107.01(15)
C9 N3 Co1 142.81(13)
N4 N3 Co1 110.16(11)
C18 N6 N5 109.27(16)
C18 N6 B1 129.50(16)
N5 N6 B1 121.23(15)
C16 N5 N6 106.83(15)
C16 N5 Co1 143.01(14)
N6 N5 Co1 110.16(11)
N8 N7 Co1 139.97(18)
N9 N8 N7 176.8(2)
N2 C4 C3 109.01(18)
N2 C4 H4 125.5
C3 C4 H4 125.5
C4 C3 C2 105.79(18)
C4 C3 H3 127.1
C2 C3 H3 127.1
N1 C2 C3 109.07(17)
N1 C2 C5 122.35(17)
C3 C2 C5 128.58(18)
C2 C5 C7 110.09(18)
C2 C5 C8 110.04(18)
C7 C5 C8 109.7(2)
C2 C5 C6 109.11(18)
C7 C5 C6 109.3(2)
C8 C5 C6 108.5(2)
C5 C6 H6A 109.5
C5 C6 H6B 109.5
H6A C6 H6B 109.5
C5 C6 H6C 109.5
H6A C6 H6C 109.5
H6B C6 H6C 109.5
C5 C7 H7A 109.5
C5 C7 H7B 109.5
H7A C7 H7B 109.5
C5 C7 H7C 109.5
H7A C7 H7C 109.5
H7B C7 H7C 109.5
C5 C8 H8A 109.5
C5 C8 H8B 109.5
H8A C8 H8B 109.5
C5 C8 H8C 109.5
H8A C8 H8C 109.5
H8B C8 H8C 109.5
N4 C11 C10 108.53(17)
N4 C11 H11 125.7
C10 C11 H11 125.7
C11 C10 C9 106.05(17)
C11 C10 H10 127.0
C9 C10 H10 127.0
N3 C9 C10 109.09(17)
N3 C9 C12 122.14(17)
C10 C9 C12 128.76(17)
C9 C12 C13 109.70(17)
C9 C12 C14 109.41(17)
C13 C12 C14 109.05(18)
C9 C12 C15 110.32(17)
C13 C12 C15 108.24(18)
C14 C12 C15 110.10(19)
C12 C13 H13A 109.5
C12 C13 H13B 109.5
H13A C13 H13B 109.5
C12 C13 H13C 109.5
H13A C13 H13C 109.5
H13B C13 H13C 109.5
C12 C14 H14A 109.5
C12 C14 H14B 109.5
H14A C14 H14B 109.5
C12 C14 H14C 109.5
H14A C14 H14C 109.5
H14B C14 H14C 109.5
C12 C15 H15A 109.5
C12 C15 H15B 109.5
H15A C15 H15B 109.5
C12 C15 H15C 109.5
H15A C15 H15C 109.5
H15B C15 H15C 109.5
N6 C18 C17 108.65(18)
N6 C18 H18 125.7
C17 C18 H18 125.7
C18 C17 C16 105.73(18)
C18 C17 H17 127.1
C16 C17 H17 127.1
N5 C16 C17 109.52(17)
N5 C16 C19 121.03(18)
C17 C16 C19 129.45(18)
C16 C19 C21 110.04(18)
C16 C19 C20 109.06(17)
C21 C19 C20 109.10(19)
C16 C19 C22 109.62(17)
C21 C19 C22 108.56(19)
C20 C19 C22 110.46(18)
C19 C20 H20A 109.5
C19 C20 H20B 109.5
H20A C20 H20B 109.5
C19 C20 H20C 109.5
H20A C20 H20C 109.5
H20B C20 H20C 109.5
C19 C21 H21A 109.5
C19 C21 H21B 109.5
H21A C21 H21B 109.5
C19 C21 H21C 109.5
H21A C21 H21C 109.5
H21B C21 H21C 109.5
C19 C22 H22A 109.5
C19 C22 H22B 109.5
H22A C22 H22B 109.5
C19 C22 H22C 109.5
H22A C22 H22C 109.5
H22B C22 H22C 109.5

loop_
_geom_bond_atom_site_label_1
_geom_bond_atom_site_label_2
_geom_bond_distance
Co1 N7 1.9194(19)
Co1 N3 2.0323(16)
Co1 N1 2.0345(16)
Co1 N5 2.0348(16)
B1 N2 1.542(3)
B1 N4 1.545(3)
B1 N6 1.547(3)
B1 H1 1.0000
N2 C4 1.343(3)
N2 N1 1.377(2)
N1 C2 1.348(2)
N4 C11 1.341(2)
N4 N3 1.377(2)
N3 C9 1.344(2)
N6 C18 1.339(2)
N6 N5 1.379(2)
N5 C16 1.341(3)
N7 N8 1.178(3)
N8 N9 1.156(3)
C4 C3 1.374(3)
C4 H4 0.9500
C3 C2 1.400(3)
C3 H3 0.9500
C2 C5 1.516(3)
C5 C7 1.525(3)
C5 C8 1.531(3)
C5 C6 1.536(3)
C6 H6A 0.9800
C6 H6B 0.9800
C6 H6C 0.9800
C7 H7A 0.9800
C7 H7B 0.9800
C7 H7C 0.9800
C8 H8A 0.9800
C8 H8B 0.9800
C8 H8C 0.9800
C11 C10 1.374(3)
C11 H11 0.9500
C10 C9 1.397(3)
C10 H10 0.9500
C9 C12 1.511(3)
C12 C13 1.526(3)
C12 C14 1.529(3)
C12 C15 1.535(3)
C13 H13A 0.9800
C13 H13B 0.9800
C13 H13C 0.9800
C14 H14A 0.9800
C14 H14B 0.9800
C14 H14C 0.9800
C15 H15A 0.9800
C15 H15B 0.9800
C15 H15C 0.9800
C18 C17 1.377(3)
C18 H18 0.9500
C17 C16 1.394(3)
C17 H17 0.9500
C16 C19 1.514(3)
C19 C21 1.528(3)
C19 C20 1.537(3)
C19 C22 1.540(3)
C20 H20A 0.9800
C20 H20B 0.9800
C20 H20C 0.9800
C21 H21A 0.9800
C21 H21B 0.9800
C21 H21C 0.9800
C22 H22A 0.9800
C22 H22B 0.9800
C22 H22C 0.9800

loop_
_geom_torsion_atom_site_label_1
_geom_torsion_atom_site_label_2
_geom_torsion_atom_site_label_3
_geom_torsion_atom_site_label_4
_geom_torsion
N4 B1 N2 C4 -122.6(2)
N6 B1 N2 C4 119.1(2)
N4 B1 N2 N1 58.5(2)
N6 B1 N2 N1 -59.8(2)
C4 N2 N1 C2 0.4(2)
B1 N2 N1 C2 179.43(17)
C4 N2 N1 Co1 -178.50(13)
B1 N2 N1 Co1 0.6(2)
N7 Co1 N1 C2 2.7(3)
N3 Co1 N1 C2 133.9(2)
N5 Co1 N1 C2 -131.4(2)
N7 Co1 N1 N2 -179.09(12)
N3 Co1 N1 N2 -47.96(12)
N5 Co1 N1 N2 46.73(12)
N2 B1 N4 C11 122.7(2)
N6 B1 N4 C11 -118.3(2)
N2 B1 N4 N3 -57.8(2)
N6 B1 N4 N3 61.2(2)
C11 N4 N3 C9 -0.4(2)
B1 N4 N3 C9 -179.99(16)
C11 N4 N3 Co1 178.27(12)
B1 N4 N3 Co1 -1.3(2)
N7 Co1 N3 C9 -5.7(3)
N1 Co1 N3 C9 -133.6(2)
N5 Co1 N3 C9 130.1(2)
N7 Co1 N3 N4 176.46(12)
N1 Co1 N3 N4 48.54(12)
N5 Co1 N3 N4 -47.74(12)
N2 B1 N6 C18 -121.5(2)
N4 B1 N6 C18 119.2(2)
N2 B1 N6 N5 60.0(2)
N4 B1 N6 N5 -59.3(2)
C18 N6 N5 C16 -0.1(2)
B1 N6 N5 C16 178.70(16)
C18 N6 N5 Co1 179.89(12)
B1 N6 N5 Co1 -1.36(19)
N7 Co1 N5 C16 3.6(3)
N3 Co1 N5 C16 -130.9(2)
N1 Co1 N5 C16 133.4(2)
N7 Co1 N5 N6 -176.31(12)
N3 Co1 N5 N6 49.15(12)
N1 Co1 N5 N6 -46.47(12)
N3 Co1 N7 N8 105.1(3)
N1 Co1 N7 N8 -137.7(3)
N5 Co1 N7 N8 -17.5(3)
N1 N2 C4 C3 -0.1(2)
B1 N2 C4 C3 -179.12(18)
N2 C4 C3 C2 -0.1(2)
N2 N1 C2 C3 -0.5(2)
Co1 N1 C2 C3 177.74(17)
N2 N1 C2 C5 179.92(17)
Co1 N1 C2 C5 -1.9(3)
C4 C3 C2 N1 0.4(2)
C4 C3 C2 C5 180.0(2)
N1 C2 C5 C7 65.6(3)
C3 C2 C5 C7 -113.9(2)
N1 C2 C5 C8 -55.5(3)
C3 C2 C5 C8 125.0(2)
N1 C2 C5 C6 -174.5(2)
C3 C2 C5 C6 6.0(3)
N3 N4 C11 C10 0.5(2)
B1 N4 C11 C10 -179.91(18)
N4 C11 C10 C9 -0.5(2)
N4 N3 C9 C10 0.1(2)
Co1 N3 C9 C10 -177.82(17)
N4 N3 C9 C12 -179.00(17)
Co1 N3 C9 C12 3.1(3)
C11 C10 C9 N3 0.2(2)
C11 C10 C9 C12 179.24(19)
N3 C9 C12 C13 -175.70(19)
C10 C9 C12 C13 5.4(3)
N3 C9 C12 C14 64.7(2)
C10 C9 C12 C14 -114.2(2)
N3 C9 C12 C15 -56.6(2)
C10 C9 C12 C15 124.5(2)
N5 N6 C18 C17 -0.1(2)
B1 N6 C18 C17 -178.69(18)
N6 C18 C17 C16 0.2(2)
N6 N5 C16 C17 0.2(2)
Co1 N5 C16 C17 -179.75(16)
N6 N5 C16 C19 -179.49(16)
Co1 N5 C16 C19 0.6(3)
C18 C17 C16 N5 -0.2(2)
C18 C17 C16 C19 179.4(2)
N5 C16 C19 C21 178.87(19)
C17 C16 C19 C21 -0.7(3)
N5 C16 C19 C20 -61.5(2)
C17 C16 C19 C20 118.9(2)
N5 C16 C19 C22 59.5(2)
C17 C16 C19 C22 -120.0(2)
